data_4515070
loop_
_publ_author_name
'Cai, Li-Zhen'
'Chen, Xiang-Yi'
'Wang, Ming-Sheng'
'Guo, Guo-Cong'

_publ_section_title
;
 Photochromic Lanthanide(III) Materials with Ion Sensing Based on
 Pyridinium Tetrazolate Zwitterion.
;
_journal_issue 4
_journal_name_full 'ACS omega'
_journal_page_first 7492
_journal_page_last 7497
_journal_paper_doi 10.1021/acsomega.8b03662
_journal_volume 4
_journal_year 2019
_chemical_formula_moiety 'H8 Lu N3 O13, C7 H7 N5'
_chemical_formula_sum 'C7 H15 Lu N8 O13'
_chemical_formula_weight 594.24
_space_group_crystal_system triclinic
_space_group_IT_number 2
_space_group_name_Hall '-P 1'
_space_group_name_H-M_alt 'P -1'
_symmetry_space_group_name_Hall '-P 1'
_symmetry_space_group_name_H-M 'P -1'
_atom_sites_solution_hydrogens geom
_atom_sites_solution_primary dual
_atom_sites_solution_secondary difmap
_cell_angle_alpha 89.9898(19)
_cell_angle_beta 90.8464(17)
_cell_angle_gamma 99.7577(19)
_cell_formula_units_Z 2
_cell_length_a 6.46876(14)
_cell_length_b 10.6226(3)
_cell_length_c 13.1883(3)
_cell_measurement_reflns_used 7467
_cell_measurement_temperature 298(2)
_cell_measurement_theta_max 27.1110
_cell_measurement_theta_min 2.6920
_cell_volume 893.02(4)
_computing_cell_refinement
;
CrystalClear-SM Expert 2.1 b45 (Rigaku, 2015)
;
_computing_data_collection
;
CrystalClear-SM Expert 2.1 b45 (Rigaku, 2015)
;
_computing_data_reduction
;
CrystalClear-SM Expert 2.1 b45 (Rigaku, 2015)
;
_computing_molecular_graphics 'Olex2 (Dolomanov et al., 2009)'
_computing_publication_material 'Olex2 (Dolomanov et al., 2009)'
_computing_structure_refinement 'ShelXL (Sheldrick, 2015)'
_computing_structure_solution 'SHELXS-97 (Sheldrick, 1990)'
_diffrn_ambient_temperature 298(2)
_diffrn_detector PILT
_diffrn_detector_area_resol_mean 5.8140
_diffrn_measured_fraction_theta_full 0.972
_diffrn_measured_fraction_theta_max 0.972
_diffrn_measurement_device_type 'Rigaku Pilatus 200K'
_diffrn_measurement_method CCD_Profile_fitting
_diffrn_measurement_specimen_support Fiber
_diffrn_radiation_monochromator 'Graphite Monochromator'
_diffrn_radiation_type MoK\a
_diffrn_radiation_wavelength 0.71073
_diffrn_reflns_av_R_equivalents 0.0152
_diffrn_reflns_av_unetI/netI 0.0164
_diffrn_reflns_limit_h_max 7
_diffrn_reflns_limit_h_min -8
_diffrn_reflns_limit_k_max 13
_diffrn_reflns_limit_k_min -13
_diffrn_reflns_limit_l_max 16
_diffrn_reflns_limit_l_min -16
_diffrn_reflns_number 9198
_diffrn_reflns_theta_full 27.11
_diffrn_reflns_theta_max 27.11
_diffrn_reflns_theta_min 1.95
_diffrn_source 'Rotating Anode'
_diffrn_source_current 80.0
_diffrn_source_power 4.0
_diffrn_source_voltage 50.0
_exptl_absorpt_coefficient_mu 5.614
_exptl_absorpt_correction_T_max 1.00000
_exptl_absorpt_correction_T_min 0.57688
_exptl_absorpt_correction_type multi-scan
_exptl_absorpt_process_details SADABS
_exptl_crystal_colour 'yellow brown'
_exptl_crystal_density_diffrn 2.210
_exptl_crystal_density_method 'not measured'
_exptl_crystal_description Block
_exptl_crystal_F_000 576
_exptl_crystal_size_max 0.18
_exptl_crystal_size_mid 0.12
_exptl_crystal_size_min 0.10
_refine_diff_density_max 0.950
_refine_diff_density_min -0.627
_refine_diff_density_rms 0.141
_refine_ls_extinction_method none
_refine_ls_goodness_of_fit_ref 1.015
_refine_ls_hydrogen_treatment mixed
_refine_ls_matrix_type full
_refine_ls_number_parameters 296
_refine_ls_number_reflns 3944
_refine_ls_number_restraints 8
_refine_ls_restrained_S_all 1.015
_refine_ls_R_factor_all 0.0178
_refine_ls_R_factor_gt 0.0156
_refine_ls_shift/su_max 0.001
_refine_ls_shift/su_mean 0.000
_refine_ls_structure_factor_coef Fsqd
_refine_ls_weighting_details 'calc w=1/[\s^2^(Fo^2^)+(0.0235P)^2^+0.5553P] where P=(Fo^2^+2Fc^2^)/3'
_refine_ls_weighting_scheme calc
_refine_ls_wR_factor_gt 0.0387
_refine_ls_wR_factor_ref 0.0398
_reflns_number_gt 3686
_reflns_number_total 3944
_reflns_threshold_expression >2sigma(I)
_cod_data_source_file ao8b03662_si_015.cif
_cod_data_source_block compound14
_cod_original_cell_volume 893.02(3)
_cod_database_code 4515070
_reflns_odcompleteness_completeness 97.26
_reflns_odcompleteness_iscentric 1
_reflns_odcompleteness_theta 27.04
_olex2_refinement_description
;
1. Fixed Uiso
 At 1.2 times of:
  All C(H) groups
 At 1.5 times of:
  All C(H,H,H) groups, All O(H,H) groups
2. Restrained distances
 O14-H14A = O14-H14B = O16-H16B = O15-H15B = O15-H15A = O16-H16A = O17-H17B =
 O17-H17A
 0.85 with sigma of 0.01
3. Others
 Fixed Sof: O12B(0.5) O12D(0.5)
4.a Aromatic/amide H refined with riding coordinates:
 C23(H23), C24(H24), C25(H25), C26(H26)
4.b Idealised Me refined as rotating group:
 C27(H27A,H27B,H27C)
;

loop_
_space_group_symop_id
_space_group_symop_operation_xyz
1 'x, y, z'
2 '-x, -y, -z'

loop_
_atom_site_label
_atom_site_type_symbol
_atom_site_fract_x
_atom_site_fract_y
_atom_site_fract_z
_atom_site_U_iso_or_equiv
_atom_site_adp_type
_atom_site_occupancy
_atom_site_calc_flag
_atom_site_refinement_flags_posn
Lu1 Lu 0.477345(14) 0.235569(9) 0.783356(7) 0.02709(4) Uani 1 d .
N11 N 0.7549(4) 0.3962(2) 0.64596(17) 0.0376(5) Uani 1 d .
N12 N 0.6596(5) 0.4767(3) 0.9015(2) 0.0579(8) Uani 1 d .
N13 N 0.7148(4) 0.1246(3) 0.94349(18) 0.0496(7) Uani 1 d .
O11A O 0.5608(3) 0.3816(2) 0.63221(16) 0.0491(5) Uani 1 d .
O11B O 0.8153(3) 0.33341(18) 0.71974(14) 0.0358(4) Uani 1 d .
O11C O 0.8786(4) 0.4656(3) 0.59438(19) 0.0689(7) Uani 1 d .
O12A O 0.5322(4) 0.4529(3) 0.8298(3) 0.0796(9) Uani 1 d .
O12B O 0.6732(7) 0.3664(4) 0.9260(3) 0.0415(9) Uani 0.50 d .
O12C O 0.7029(5) 0.5847(3) 0.93292(19) 0.0698(7) Uani 1 d .
O12D O 0.8076(11) 0.4164(6) 0.9457(4) 0.0743(15) Uani 0.50 d .
O13A O 0.7566(3) 0.1365(2) 0.85157(14) 0.0460(5) Uani 1 d .
O13B O 0.5374(4) 0.1434(4) 0.96796(19) 0.0967(12) Uani 1 d .
O13C O 0.8440(4) 0.1036(3) 1.0057(2) 0.0833(10) Uani 1 d .
O14 O 0.2085(3) 0.2757(2) 0.88904(18) 0.0550(6) Uani 1 d D
H14A H 0.084(3) 0.236(4) 0.890(3) 0.083 Uiso 1 d DR
H14B H 0.224(7) 0.323(3) 0.942(2) 0.083 Uiso 1 d DR
O15 O 0.2752(3) 0.0383(2) 0.81396(14) 0.0409(5) Uani 1 d D
H15A H 0.250(6) 0.001(3) 0.8704(15) 0.061 Uiso 1 d DR
H15B H 0.195(5) -0.007(3) 0.771(2) 0.061 Uiso 1 d DR
O16 O 0.1889(3) 0.2450(2) 0.68623(15) 0.0472(5) Uani 1 d D
H16A H 0.164(6) 0.237(4) 0.6233(10) 0.071 Uiso 1 d DR
H16B H 0.086(4) 0.280(4) 0.705(3) 0.071 Uiso 1 d DR
O17 O 0.5427(3) 0.10826(19) 0.65187(14) 0.0384(4) Uani 1 d D
H17A H 0.644(4) 0.125(3) 0.611(2) 0.058 Uiso 1 d DR
H17B H 0.456(5) 0.048(2) 0.627(3) 0.058 Uiso 1 d DR
C21 C 0.0957(4) 0.1710(2) 0.39375(17) 0.0280(5) Uani 1 d .
C22 C 0.2939(4) 0.2206(2) 0.34578(18) 0.0284(5) Uani 1 d .
C23 C 0.3354(4) 0.1824(3) 0.2484(2) 0.0403(6) Uani 1 d .
H23 H 0.2389 0.1214 0.2145 0.048 Uiso 1 calc R
C24 C 0.5181(5) 0.2346(3) 0.2026(2) 0.0435(7) Uani 1 d .
H24 H 0.5435 0.2098 0.1369 0.052 Uiso 1 calc R
C25 C 0.6272(4) 0.3581(3) 0.3448(2) 0.0397(6) Uani 1 d .
H25 H 0.7282 0.4177 0.3774 0.048 Uiso 1 calc R
C26 C 0.4457(4) 0.3096(3) 0.39370(19) 0.0350(5) Uani 1 d .
H26 H 0.4242 0.3365 0.4592 0.042 Uiso 1 calc R
C27 C 0.8525(5) 0.3768(4) 0.1962(3) 0.0574(9) Uani 1 d .
H27A H 0.9202 0.4520 0.2314 0.086 Uiso 1 calc GR
H27B H 0.8157 0.3992 0.1285 0.086 Uiso 1 calc GR
H27C H 0.9462 0.3159 0.1933 0.086 Uiso 1 calc GR
N21 N 0.0527(3) 0.1896(2) 0.49076(15) 0.0331(5) Uani 1 d .
N22 N -0.1452(3) 0.1307(2) 0.50204(16) 0.0358(5) Uani 1 d .
N23 N -0.2176(3) 0.0794(2) 0.41578(17) 0.0374(5) Uani 1 d .
N24 N -0.0695(3) 0.1029(2) 0.34573(16) 0.0342(5) Uani 1 d .
N25 N 0.6606(4) 0.3205(2) 0.25040(18) 0.0376(5) Uani 1 d .

loop_
_atom_site_aniso_label
_atom_site_aniso_U_11
_atom_site_aniso_U_22
_atom_site_aniso_U_33
_atom_site_aniso_U_23
_atom_site_aniso_U_13
_atom_site_aniso_U_12
Lu1 0.02115(6) 0.03392(6) 0.02548(6) -0.00769(4) 0.00254(4) 0.00244(4)
N11 0.0398(12) 0.0378(12) 0.0336(11) 0.0005(9) 0.0033(9) 0.0014(10)
N12 0.081(2) 0.0456(16) 0.0500(16) 0.0021(13) 0.0372(16) 0.0170(15)
N13 0.0349(13) 0.0746(18) 0.0333(12) 0.0080(12) -0.0006(10) -0.0079(12)
O11A 0.0431(11) 0.0518(12) 0.0505(12) 0.0029(10) -0.0160(9) 0.0038(10)
O11B 0.0297(9) 0.0439(10) 0.0340(9) 0.0036(8) 0.0040(7) 0.0067(8)
O11C 0.0654(16) 0.0744(17) 0.0610(15) 0.0278(13) 0.0183(12) -0.0069(13)
O12A 0.0601(16) 0.0726(18) 0.100(2) -0.0526(17) 0.0237(16) -0.0069(13)
O12B 0.040(2) 0.046(2) 0.036(2) -0.0054(17) -0.0048(18) 0.0031(19)
O12C 0.0867(19) 0.0616(16) 0.0549(14) -0.0210(12) 0.0002(13) -0.0054(14)
O12D 0.084(4) 0.072(4) 0.068(4) -0.001(3) -0.008(3) 0.019(3)
O13A 0.0519(12) 0.0560(13) 0.0330(10) 0.0067(9) 0.0073(9) 0.0167(10)
O13B 0.0343(13) 0.198(4) 0.0502(14) -0.0471(19) 0.0011(11) -0.0032(17)
O13C 0.0529(15) 0.127(3) 0.0587(15) 0.0440(16) -0.0190(12) -0.0145(15)
O14 0.0326(11) 0.0753(16) 0.0530(13) -0.0335(11) 0.0162(10) -0.0040(10)
O15 0.0433(11) 0.0467(11) 0.0263(9) -0.0051(8) 0.0020(8) -0.0106(9)
O16 0.0291(10) 0.0866(16) 0.0297(9) -0.0113(10) -0.0027(8) 0.0205(10)
O17 0.0325(10) 0.0423(11) 0.0362(10) -0.0158(8) 0.0137(8) -0.0070(8)
C21 0.0296(12) 0.0285(11) 0.0254(11) -0.0026(9) 0.0008(9) 0.0034(9)
C22 0.0307(12) 0.0281(11) 0.0267(11) -0.0005(9) 0.0005(9) 0.0058(9)
C23 0.0393(15) 0.0466(16) 0.0331(13) -0.0113(12) 0.0049(11) 0.0014(12)
C24 0.0432(16) 0.0521(17) 0.0357(14) -0.0053(12) 0.0101(12) 0.0087(13)
C25 0.0350(14) 0.0389(14) 0.0427(15) -0.0026(12) 0.0012(11) -0.0012(11)
C26 0.0364(13) 0.0374(13) 0.0292(12) -0.0053(10) 0.0025(10) 0.0004(11)
C27 0.0395(16) 0.068(2) 0.063(2) 0.0133(17) 0.0206(15) 0.0026(15)
N21 0.0287(10) 0.0417(12) 0.0268(10) -0.0052(9) 0.0033(8) -0.0003(9)
N22 0.0309(11) 0.0427(12) 0.0317(11) -0.0040(9) 0.0057(9) -0.0007(9)
N23 0.0313(11) 0.0417(12) 0.0361(12) -0.0058(9) 0.0033(9) -0.0031(9)
N24 0.0320(11) 0.0389(12) 0.0288(10) -0.0058(9) 0.0018(9) -0.0025(9)
N25 0.0329(11) 0.0399(12) 0.0406(12) 0.0069(10) 0.0092(10) 0.0066(10)

loop_
_atom_type_symbol
_atom_type_description
_atom_type_scat_dispersion_real
_atom_type_scat_dispersion_imag
_atom_type_scat_source
C C 0.0033 0.0016 'International Tables Vol C Tables 4.2.6.8 and 6.1.1.4'
H H 0.0000 0.0000 'International Tables Vol C Tables 4.2.6.8 and 6.1.1.4'
Lu Lu -0.4720 5.8584 'International Tables Vol C Tables 4.2.6.8 and 6.1.1.4'
N N 0.0061 0.0033 'International Tables Vol C Tables 4.2.6.8 and 6.1.1.4'
O O 0.0106 0.0060 'International Tables Vol C Tables 4.2.6.8 and 6.1.1.4'

loop_
_geom_angle_atom_site_label_1
_geom_angle_atom_site_label_2
_geom_angle_atom_site_label_3
_geom_angle
O11A Lu1 N11 25.33(6)
O11A Lu1 O13B 155.98(8)
O11B Lu1 N11 25.57(6)
O11B Lu1 O11A 50.88(6)
O11B Lu1 O12B 72.38(11)
O11B Lu1 O13B 107.93(7)
O12A Lu1 N11 67.22(9)
O12A Lu1 O11A 67.83(10)
O12A Lu1 O11B 72.34(8)
O12A Lu1 O12B 45.07(13)
O12A Lu1 O13A 109.62(10)
O12A Lu1 O13B 96.75(12)
O12B Lu1 N11 86.63(11)
O12B Lu1 O11A 102.14(11)
O12B Lu1 O13B 56.09(12)
O13A Lu1 N11 92.95(7)
O13A Lu1 O11A 117.20(7)
O13A Lu1 O11B 68.11(7)
O13A Lu1 O12B 68.27(11)
O13A Lu1 O13B 48.89(7)
O13B Lu1 N11 132.48(7)
O14 Lu1 N11 132.83(8)
O14 Lu1 O11A 117.09(9)
O14 Lu1 O11B 141.82(7)
O14 Lu1 O12A 70.00(9)
O14 Lu1 O12B 76.81(11)
O14 Lu1 O13A 119.77(8)
O14 Lu1 O13B 70.98(9)
O15 Lu1 N11 147.58(6)
O15 Lu1 O11A 136.72(7)
O15 Lu1 O11B 141.82(7)
O15 Lu1 O12A 144.00(8)
O15 Lu1 O12B 121.09(11)
O15 Lu1 O13A 83.59(8)
O15 Lu1 O13B 66.22(8)
O15 Lu1 O14 74.39(8)
O16 Lu1 N11 93.18(7)
O16 Lu1 O11A 68.11(8)
O16 Lu1 O11B 118.25(7)
O16 Lu1 O12A 95.05(11)
O16 Lu1 O12B 136.27(11)
O16 Lu1 O13A 155.04(9)
O16 Lu1 O13B 133.76(8)
O16 Lu1 O14 71.60(8)
O16 Lu1 O15 78.33(8)
O16 Lu1 O17 80.86(8)
O17 Lu1 N11 73.06(7)
O17 Lu1 O11A 73.70(7)
O17 Lu1 O11B 74.67(6)
O17 Lu1 O12A 139.80(9)
O17 Lu1 O12B 139.38(11)
O17 Lu1 O13A 77.85(7)
O17 Lu1 O13B 114.96(9)
O17 Lu1 O14 141.93(7)
O17 Lu1 O15 74.70(7)
O11A N11 Lu1 60.16(13)
O11A N11 O11B 115.1(2)
O11B N11 Lu1 55.03(12)
O11C N11 Lu1 175.7(2)
O11C N11 O11A 123.3(3)
O11C N11 O11B 121.6(2)
O12A N12 O12D 135.4(4)
O12B N12 O12A 98.8(3)
O12B N12 O12D 43.6(3)
O12C N12 O12A 119.3(3)
O12C N12 O12B 140.6(4)
O12C N12 O12D 103.7(4)
O13B N13 O13A 116.1(3)
O13C N13 O13A 121.7(3)
O13C N13 O13B 122.1(3)
N11 O11A Lu1 94.51(15)
N11 O11B Lu1 99.41(14)
N12 O12A Lu1 112.2(3)
N12 O12B Lu1 102.7(3)
O12D O12B Lu1 143.8(5)
O12D O12B N12 75.4(5)
O12B O12D N12 61.0(4)
N13 O13A Lu1 103.45(18)
N13 O13B Lu1 90.34(18)
Lu1 O14 H14A 127(3)
Lu1 O14 H14B 126(3)
H14A O14 H14B 107(4)
Lu1 O15 H15A 128(3)
Lu1 O15 H15B 126(3)
H15A O15 H15B 105(4)
Lu1 O16 H16A 133(3)
Lu1 O16 H16B 124(3)
H16A O16 H16B 100(4)
Lu1 O17 H17A 125(3)
Lu1 O17 H17B 125(3)
H17A O17 H17B 108(3)
N21 C21 C22 124.7(2)
N21 C21 N24 110.9(2)
N24 C21 C22 124.3(2)
C23 C22 C21 120.7(2)
C26 C22 C21 121.7(2)
C26 C22 C23 117.5(2)
C22 C23 H23 120.0
C24 C23 C22 120.0(3)
C24 C23 H23 120.0
C23 C24 H24 119.4
N25 C24 C23 121.1(3)
N25 C24 H24 119.4
C26 C25 H25 119.7
N25 C25 H25 119.7
N25 C25 C26 120.7(2)
C22 C26 H26 119.9
C25 C26 C22 120.2(2)
C25 C26 H26 119.9
H27A C27 H27B 109.5
H27A C27 H27C 109.5
H27B C27 H27C 109.5
N25 C27 H27A 109.5
N25 C27 H27B 109.5
N25 C27 H27C 109.5
C21 N21 N22 105.0(2)
N23 N22 N21 109.5(2)
N22 N23 N24 109.6(2)
N23 N24 C21 105.0(2)
C24 N25 C25 120.5(2)
C24 N25 C27 118.9(3)
C25 N25 C27 120.6(3)

loop_
_geom_bond_atom_site_label_1
_geom_bond_atom_site_label_2
_geom_bond_distance
Lu1 N11 2.912(2)
Lu1 O11A 2.533(2)
Lu1 O11B 2.4183(18)
Lu1 O12A 2.355(3)
Lu1 O12B 2.531(4)
Lu1 O13A 2.403(2)
Lu1 O13B 2.672(3)
Lu1 O14 2.339(2)
Lu1 O15 2.313(2)
Lu1 O16 2.2636(19)
Lu1 O17 2.2872(18)
N11 O11A 1.250(3)
N11 O11B 1.274(3)
N11 O11C 1.209(3)
N12 O12A 1.242(4)
N12 O12B 1.233(5)
N12 O12C 1.206(4)
N12 O12D 1.363(6)
N13 O13A 1.248(3)
N13 O13B 1.244(4)
N13 O13C 1.210(3)
O12B O12D 0.971(7)
O14 H14A 0.844(10)
O14 H14B 0.851(10)
O15 H15A 0.847(10)
O15 H15B 0.851(10)
O16 H16A 0.845(10)
O16 H16B 0.849(10)
O17 H17A 0.844(10)
O17 H17B 0.840(10)
C21 C22 1.455(3)
C21 N21 1.335(3)
C21 N24 1.336(3)
C22 C23 1.390(3)
C22 C26 1.387(3)
C23 H23 0.9300
C23 C24 1.367(4)
C24 H24 0.9300
C24 N25 1.333(4)
C25 H25 0.9300
C25 C26 1.370(4)
C25 N25 1.339(4)
C26 H26 0.9300
C27 H27A 0.9600
C27 H27B 0.9600
C27 H27C 0.9600
C27 N25 1.478(4)
N21 N22 1.337(3)
N22 N23 1.307(3)
N23 N24 1.334(3)
